data_7160385
loop_
_publ_author_name
'Holovko-Kamoshenkova, Oksana'
'To&#x161;ner, Zden&#x11b;k'
'C&#xed;sa&#x159;ov&#xe1;, Ivana'
'Hrdina, Radim'

_publ_section_title
;
 C-H amination of enolizable and nonenolizable ketones.
;
_journal_issue 12
_journal_name_full 'Organic &amp; biomolecular chemistry'
_journal_page_first 2818
_journal_page_last 2822
_journal_paper_doi 10.1039/d5ob00009b
_journal_volume 23
_journal_year 2025
_chemical_compound_source 'synthesized by the authors'
_chemical_formula_moiety 'C8 H10 N2 O2'
_chemical_formula_sum 'C8 H10 N2 O2'
_chemical_formula_weight 166.18
_space_group_crystal_system monoclinic
_space_group_IT_number 14
_space_group_name_Hall '-P 2ybc'
_space_group_name_H-M_alt 'P 1 21/c 1'
_atom_sites_solution_hydrogens mixed
_atom_sites_solution_primary direct
_atom_sites_solution_secondary difmap
_audit_creation_method SHELXL-2019/3
_audit_update_record
;
2024-10-04 deposited with the CCDC.	2025-02-19 downloaded from the CCDC.
;
_cell_angle_alpha 90
_cell_angle_beta 100.496(2)
_cell_angle_gamma 90
_cell_formula_units_Z 4
_cell_length_a 11.5155(8)
_cell_length_b 5.6145(3)
_cell_length_c 12.6912(9)
_cell_measurement_reflns_used 8634
_cell_measurement_temperature 120(2)
_cell_measurement_theta_max 27.4502
_cell_measurement_theta_min 3.2650
_cell_volume 806.80(9)
_computing_cell_refinement 'SAINT V8.40B (Bruker AXS LLC, 2019)'
_computing_data_collection 'Bruker Instrument Service v2021.1.0.5'
_computing_data_reduction 'SAINT V8.40B (Bruker AXS LLC, 2019)'
_computing_structure_refinement 'SHELXL-2019/2 (Sheldrick, 2019)'
_computing_structure_solution 'SHELXT 2018/2 (Sheldrick, 2018)'
_diffrn_ambient_temperature 120(2)
_diffrn_measured_fraction_theta_full 0.999
_diffrn_measured_fraction_theta_max 0.998
_diffrn_measurement_device_type 'NoniusKappa+Bruker APEX-II CCD'
_diffrn_measurement_method '\f and \w scans'
_diffrn_radiation_monochromator graphite
_diffrn_radiation_type MoK\a
_diffrn_radiation_wavelength 0.71073
_diffrn_reflns_av_R_equivalents 0.0404
_diffrn_reflns_av_unetI/netI 0.0170
_diffrn_reflns_Laue_measured_fraction_full 0.999
_diffrn_reflns_Laue_measured_fraction_max 0.998
_diffrn_reflns_limit_h_max 14
_diffrn_reflns_limit_h_min -14
_diffrn_reflns_limit_k_max 7
_diffrn_reflns_limit_k_min -7
_diffrn_reflns_limit_l_max 16
_diffrn_reflns_limit_l_min -16
_diffrn_reflns_number 26237
_diffrn_reflns_point_group_measured_fraction_full 0.999
_diffrn_reflns_point_group_measured_fraction_max 0.998
_diffrn_reflns_theta_full 25.242
_diffrn_reflns_theta_max 27.543
_diffrn_reflns_theta_min 3.265
_diffrn_source 'fine-focus sealed tube'
_exptl_absorpt_coefficient_mu 0.100
_exptl_absorpt_correction_T_max 0.98
_exptl_absorpt_correction_T_min 0.85
_exptl_absorpt_correction_type multi-scan
_exptl_absorpt_process_details
;
Krause, L., Herbst-Irmer, R., Sheldrick, G. M., Stalke, D. (2015).
"Comparison of silver and molybdenum microfocus X-ray sources for
single-crystal structure determination"
J. Appl. Cryst. 48, 3-10.
doi:10.1107/S1600576714022985
;
_exptl_crystal_colour colourless
_exptl_crystal_density_diffrn 1.368
_exptl_crystal_description prism
_exptl_crystal_F_000 352
_exptl_crystal_size_max 0.458
_exptl_crystal_size_mid 0.187
_exptl_crystal_size_min 0.147
_refine_diff_density_max 0.354
_refine_diff_density_min -0.258
_refine_diff_density_rms 0.048
_refine_ls_extinction_method none
_refine_ls_goodness_of_fit_ref 1.062
_refine_ls_hydrogen_treatment constr
_refine_ls_matrix_type full
_refine_ls_number_parameters 109
_refine_ls_number_reflns 1859
_refine_ls_number_restraints 0
_refine_ls_restrained_S_all 1.062
_refine_ls_R_factor_all 0.0426
_refine_ls_R_factor_gt 0.0353
_refine_ls_shift/su_max 0.000
_refine_ls_shift/su_mean 0.000
_refine_ls_structure_factor_coef Fsqd
_refine_ls_weighting_details 'w=1/[\s^2^(Fo^2^)+(0.0516P)^2^+0.2426P] where P=(Fo^2^+2Fc^2^)/3'
_refine_ls_weighting_scheme calc
_refine_ls_wR_factor_gt 0.0895
_refine_ls_wR_factor_ref 0.0942
_reflns_Friedel_coverage 0.000
_reflns_number_gt 1600
_reflns_number_total 1859
_reflns_threshold_expression 'I > 2\s(I)'
_cod_data_source_file d5ob00009b2.cif
_cod_data_source_block og_92_hrdina
_cod_depositor_comments 'Adding full bibliography for 7160384--7160386.cif.'
_cod_original_sg_symbol_H-M 'P 21/c'
_cod_database_code 7160385
_shelx_shelxl_version_number 2019/3
_shelx_space_group_comment
;
The symmetry employed for this shelxl refinement is uniquely defined
by the following loop, which should always be used as a source of
symmetry information in preference to the above space-group names.
They are only intended as comments.
;
_shelx_estimated_absorpt_t_min 0.955
_shelx_estimated_absorpt_t_max 0.985

loop_
_space_group_symop_operation_xyz
'x, y, z'
'-x, y+1/2, -z+1/2'
'-x, -y, -z'
'x, -y-1/2, z-1/2'

loop_
_atom_site_label
_atom_site_type_symbol
_atom_site_fract_x
_atom_site_fract_y
_atom_site_fract_z
_atom_site_U_iso_or_equiv
_atom_site_adp_type
_atom_site_occupancy
_atom_site_site_symmetry_order
_atom_site_calc_flag
_atom_site_refinement_flags_posn
_atom_site_refinement_flags_adp
_atom_site_refinement_flags_occupancy
_atom_site_disorder_assembly
_atom_site_disorder_group
O1 O 0.23541(6) 0.20858(13) 0.64259(6) 0.01394(19) Uani 1 1 d . . . . .
O2 O 0.07667(7) 0.09720(14) 0.71135(6) 0.0192(2) Uani 1 1 d . . . . .
N1 N 0.12970(8) 0.49357(16) 0.70130(7) 0.0147(2) Uani 1 1 d . . . . .
H1 H 0.065400 0.560668 0.719321 0.018 Uiso 1 1 d R U . . .
N2 N 0.45305(9) 0.4397(2) 0.82730(8) 0.0242(2) Uani 1 1 d . . . . .
C1 C 0.30288(9) 0.42747(19) 0.64360(8) 0.0119(2) Uani 1 1 d . . . . .
C2 C 0.20814(9) 0.62253(19) 0.64263(8) 0.0128(2) Uani 1 1 d . . . . .
H2 H 0.242273 0.766459 0.683302 0.015 Uiso 1 1 calc R U . . .
C3 C 0.14546(9) 0.6897(2) 0.52988(9) 0.0172(2) Uani 1 1 d . . . . .
H3A H 0.089003 0.562012 0.501617 0.021 Uiso 1 1 calc R U . . .
H3B H 0.099835 0.837946 0.533542 0.021 Uiso 1 1 calc R U . . .
C4 C 0.23161(10) 0.7267(2) 0.45315(9) 0.0209(3) Uani 1 1 d . . . . .
H4A H 0.187930 0.773695 0.381641 0.025 Uiso 1 1 calc R U . . .
H4B H 0.288011 0.855376 0.480132 0.025 Uiso 1 1 calc R U . . .
C5 C 0.29803(10) 0.4958(2) 0.44462(9) 0.0192(3) Uani 1 1 d . . . . .
H5A H 0.349366 0.513543 0.390453 0.023 Uiso 1 1 calc R U . . .
H5B H 0.241047 0.365900 0.421048 0.023 Uiso 1 1 calc R U . . .
C6 C 0.37306(9) 0.4323(2) 0.55257(9) 0.0148(2) Uani 1 1 d . . . . .
H6A H 0.437800 0.549809 0.569908 0.018 Uiso 1 1 calc R U . . .
H6B H 0.409250 0.273825 0.547131 0.018 Uiso 1 1 calc R U . . .
C7 C 0.38706(9) 0.43270(19) 0.74797(9) 0.0154(2) Uani 1 1 d . . . . .
C8 C 0.13798(9) 0.2577(2) 0.68853(8) 0.0137(2) Uani 1 1 d . . . . .

loop_
_atom_site_aniso_label
_atom_site_aniso_U_11
_atom_site_aniso_U_22
_atom_site_aniso_U_33
_atom_site_aniso_U_23
_atom_site_aniso_U_13
_atom_site_aniso_U_12
O1 0.0092(4) 0.0124(4) 0.0223(4) -0.0021(3) 0.0082(3) -0.0020(3)
O2 0.0139(4) 0.0186(4) 0.0277(5) -0.0002(3) 0.0107(3) -0.0043(3)
N1 0.0100(4) 0.0157(5) 0.0205(5) -0.0012(4) 0.0086(4) 0.0006(3)
N2 0.0215(5) 0.0253(5) 0.0240(5) 0.0025(4) -0.0010(4) -0.0015(4)
C1 0.0080(5) 0.0119(5) 0.0162(5) -0.0001(4) 0.0031(4) -0.0015(4)
C2 0.0096(5) 0.0130(5) 0.0168(5) -0.0009(4) 0.0049(4) -0.0005(4)
C3 0.0117(5) 0.0200(5) 0.0196(5) 0.0013(4) 0.0017(4) 0.0027(4)
C4 0.0183(6) 0.0260(6) 0.0185(6) 0.0059(5) 0.0037(4) 0.0020(5)
C5 0.0154(5) 0.0276(6) 0.0157(5) -0.0009(5) 0.0061(4) -0.0003(5)
C6 0.0088(5) 0.0183(5) 0.0187(5) -0.0010(4) 0.0066(4) -0.0011(4)
C7 0.0119(5) 0.0147(5) 0.0204(5) 0.0018(4) 0.0054(4) -0.0006(4)
C8 0.0090(5) 0.0179(5) 0.0152(5) -0.0008(4) 0.0050(4) 0.0000(4)

loop_
_atom_type_symbol
_atom_type_description
_atom_type_scat_dispersion_real
_atom_type_scat_dispersion_imag
_atom_type_scat_source
C C 0.0033 0.0016 'International Tables Vol C Tables 4.2.6.8 and 6.1.1.4'
H H 0.0000 0.0000 'International Tables Vol C Tables 4.2.6.8 and 6.1.1.4'
N N 0.0061 0.0033 'International Tables Vol C Tables 4.2.6.8 and 6.1.1.4'
O O 0.0106 0.0060 'International Tables Vol C Tables 4.2.6.8 and 6.1.1.4'

loop_
_geom_angle_atom_site_label_1
_geom_angle_atom_site_label_2
_geom_angle_atom_site_label_3
_geom_angle
_geom_angle_site_symmetry_1
_geom_angle_site_symmetry_3
_geom_angle_publ_flag
C8 O1 C1 107.52(8) . . ?
C8 N1 C2 111.32(8) . . ?
C8 N1 H1 121.8 . . ?
C2 N1 H1 122.5 . . ?
O1 C1 C7 106.52(8) . . ?
O1 C1 C6 111.37(8) . . ?
C7 C1 C6 108.88(8) . . ?
O1 C1 C2 102.95(8) . . ?
C7 C1 C2 109.68(9) . . ?
C6 C1 C2 116.89(9) . . ?
N1 C2 C3 111.63(9) . . ?
N1 C2 C1 98.38(8) . . ?
C3 C2 C1 113.27(9) . . ?
N1 C2 H2 111.0 . . ?
C3 C2 H2 111.0 . . ?
C1 C2 H2 111.0 . . ?
C4 C3 C2 112.34(9) . . ?
C4 C3 H3A 109.1 . . ?
C2 C3 H3A 109.1 . . ?
C4 C3 H3B 109.1 . . ?
C2 C3 H3B 109.1 . . ?
H3A C3 H3B 107.9 . . ?
C5 C4 C3 108.88(9) . . ?
C5 C4 H4A 109.9 . . ?
C3 C4 H4A 109.9 . . ?
C5 C4 H4B 109.9 . . ?
C3 C4 H4B 109.9 . . ?
H4A C4 H4B 108.3 . . ?
C4 C5 C6 110.25(9) . . ?
C4 C5 H5A 109.6 . . ?
C6 C5 H5A 109.6 . . ?
C4 C5 H5B 109.6 . . ?
C6 C5 H5B 109.6 . . ?
H5A C5 H5B 108.1 . . ?
C5 C6 C1 113.16(9) . . ?
C5 C6 H6A 108.9 . . ?
C1 C6 H6A 108.9 . . ?
C5 C6 H6B 108.9 . . ?
C1 C6 H6B 108.9 . . ?
H6A C6 H6B 107.8 . . ?
N2 C7 C1 178.69(12) . . ?
O2 C8 N1 130.45(10) . . ?
O2 C8 O1 120.33(10) . . ?
N1 C8 O1 109.22(9) . . ?

loop_
_geom_bond_atom_site_label_1
_geom_bond_atom_site_label_2
_geom_bond_distance
_geom_bond_site_symmetry_2
_geom_bond_publ_flag
O1 C8 1.3833(12) . ?
O1 C1 1.4528(12) . ?
O2 C8 1.2120(13) . ?
N1 C8 1.3396(14) . ?
N1 C2 1.4628(13) . ?
N1 H1 0.8968 . ?
N2 C7 1.1462(15) . ?
C1 C7 1.4925(15) . ?
C1 C6 1.5260(14) . ?
C1 C2 1.5443(14) . ?
C2 C3 1.5278(15) . ?
C2 H2 1.0000 . ?
C3 C4 1.5257(15) . ?
C3 H3A 0.9900 . ?
C3 H3B 0.9900 . ?
C4 C5 1.5191(17) . ?
C4 H4A 0.9900 . ?
C4 H4B 0.9900 . ?
C5 C6 1.5230(15) . ?
C5 H5A 0.9900 . ?
C5 H5B 0.9900 . ?
C6 H6A 0.9900 . ?
C6 H6B 0.9900 . ?
